data_4119182
loop_
_publ_author_name
'Crispin Lichtenberg'
'Thomas P. Spaniol'
'Ilja Peckermann'
'Timothy P. Hanusa'
'Jun Okuda'

_publ_contact_author_address
;
        Institute of Inorganic Chemistry
        RWTH Aachen University
        Landoltweg 1
        D-52056 Aachen
        Germany
;
_publ_contact_author_fax 0049-241-8092644
_publ_contact_author_name 'Jun Okuda'
_publ_contact_author_phone 0049-241-8094645
_publ_section_title
;
 Cationic, Neutral, and Anionic Allyl Magnesium Compounds: Unprecedented
 Ligand Conformations and Reactivity Toward Unsaturated Hydrocarbons
;
_journal_name_full 'Journal of the American Chemical Society'
_journal_page_first 811
_journal_page_last 821
_journal_paper_doi 10.1021/ja310112e
_journal_volume 135
_journal_year 2013
_chemical_formula_moiety 'C14 H26 Mg O3'
_chemical_formula_sum 'C14 H26 Mg O3'
_chemical_formula_weight 266.66
_chemical_name_systematic
;
 ?
;
_space_group_IT_number 15
_space_group_name_Hall '-C 2yc'
_symmetry_cell_setting monoclinic
_symmetry_space_group_name_Hall '-C 2yc'
_symmetry_space_group_name_H-M 'C 1 2/c 1'
_atom_sites_solution_hydrogens geom
_atom_sites_solution_primary direct
_atom_sites_solution_secondary difmap
_audit_creation_method SHELXL-97
_cell_angle_alpha 90.00
_cell_angle_beta 112.157(8)
_cell_angle_gamma 90.00
_cell_formula_units_Z 4
_cell_length_a 12.773(8)
_cell_length_b 8.873(6)
_cell_length_c 14.540(9)
_cell_measurement_reflns_used 4085
_cell_measurement_temperature 100(2)
_cell_measurement_theta_max 28.44
_cell_measurement_theta_min 2.87
_cell_volume 1526.2(17)
_computing_cell_refinement 'Bruker SMART (2001)'
_computing_data_collection 'Bruker SMART (2001)'
_computing_data_reduction 'Bruker SAINT+ (1999)'
_computing_molecular_graphics 'ORTEP-III (Farrugia, 1999)'
_computing_structure_refinement 'SHELXL-97 (Sheldrick, 1997)'
_computing_structure_solution 'SIR-92 (Altomare 1992)'
_diffrn_ambient_temperature 100(2)
_diffrn_measured_fraction_theta_full 0.996
_diffrn_measured_fraction_theta_max 0.996
_diffrn_measurement_device_type 'APEX Area Detector'
_diffrn_measurement_method 'omega scans'
_diffrn_radiation_monochromator 'multilayer optics'
_diffrn_radiation_source 'INCOATEC microsource'
_diffrn_radiation_type MoK\a
_diffrn_radiation_wavelength 0.71073
_diffrn_reflns_av_R_equivalents 0.0682
_diffrn_reflns_av_sigmaI/netI 0.0423
_diffrn_reflns_limit_h_max 17
_diffrn_reflns_limit_h_min -17
_diffrn_reflns_limit_k_max 11
_diffrn_reflns_limit_k_min -11
_diffrn_reflns_limit_l_max 19
_diffrn_reflns_limit_l_min -19
_diffrn_reflns_number 7702
_diffrn_reflns_theta_full 28.46
_diffrn_reflns_theta_max 28.46
_diffrn_reflns_theta_min 2.87
_exptl_absorpt_coefficient_mu 0.115
_exptl_absorpt_correction_T_max 0.9740
_exptl_absorpt_correction_T_min 0.9457
_exptl_absorpt_correction_type multi-scan
_exptl_absorpt_process_details 'Mulabs Platon'
_exptl_crystal_colour colourless
_exptl_crystal_density_diffrn 1.161
_exptl_crystal_description fragment
_exptl_crystal_F_000 584
_exptl_crystal_size_max 0.49
_exptl_crystal_size_mid 0.35
_exptl_crystal_size_min 0.23
_refine_diff_density_max 0.278
_refine_diff_density_min -0.336
_refine_diff_density_rms 0.059
_refine_ls_extinction_method none
_refine_ls_goodness_of_fit_ref 1.055
_refine_ls_hydrogen_treatment refall
_refine_ls_matrix_type full
_refine_ls_number_parameters 135
_refine_ls_number_reflns 1929
_refine_ls_number_restraints 0
_refine_ls_restrained_S_all 1.055
_refine_ls_R_factor_all 0.0390
_refine_ls_R_factor_gt 0.0363
_refine_ls_shift/su_max 0.001
_refine_ls_shift/su_mean 0.000
_refine_ls_structure_factor_coef Fsqd
_refine_ls_weighting_details 'calc w=1/[\s^2^(Fo^2^)+(0.0609P)^2^+0.3586P] where P=(Fo^2^+2Fc^2^)/3'
_refine_ls_weighting_scheme calc
_refine_ls_wR_factor_gt 0.1032
_refine_ls_wR_factor_ref 0.1059
_reflns_number_gt 1746
_reflns_number_total 1929
_reflns_threshold_expression >2sigma(I)
_cod_data_source_file ja310112e_si_002_2.cif
_cod_data_source_block 2
_cod_original_sg_symbol_H-M 'C 2/c'
_cod_database_code 4119182

loop_
_symmetry_equiv_pos_as_xyz
'x, y, z'
'-x, y, -z+1/2'
'x+1/2, y+1/2, z'
'-x+1/2, y+1/2, -z+1/2'
'-x, -y, -z'
'x, -y, z-1/2'
'-x+1/2, -y+1/2, -z'
'x+1/2, -y+1/2, z-1/2'

loop_
_atom_site_label
_atom_site_type_symbol
_atom_site_fract_x
_atom_site_fract_y
_atom_site_fract_z
_atom_site_U_iso_or_equiv
_atom_site_adp_type
_atom_site_occupancy
_atom_site_symmetry_multiplicity
_atom_site_calc_flag
_atom_site_refinement_flags
O1 O 0.0000 1.18485(10) 0.7500 0.0161(2) Uani 1 2 d S
O2 O 0.00500(6) 0.98809(8) 0.90416(5) 0.01808(19) Uani 1 1 d .
Mg1 Mg 0.0000 0.95205(5) 0.7500 0.01424(15) Uani 1 2 d S
C1 C -0.16611(8) 0.84065(11) 0.70216(7) 0.0179(2) Uani 1 1 d .
H1 H -0.2739(11) 1.0138(17) 0.7094(10) 0.025(3) Uiso 1 1 d .
C2 C -0.25533(8) 0.95181(11) 0.66043(8) 0.0209(2) Uani 1 1 d .
H2A H -0.1712(12) 0.7574(18) 0.6552(10) 0.032(4) Uiso 1 1 d .
H2B H -0.1670(11) 0.7965(15) 0.7649(10) 0.026(3) Uiso 1 1 d .
C3 C -0.31487(10) 0.98353(14) 0.56449(9) 0.0281(3) Uani 1 1 d .
H3A H -0.3677(14) 1.0651(18) 0.5444(12) 0.041(4) Uiso 1 1 d .
H3B H -0.3052(14) 0.9255(18) 0.5109(12) 0.041(4) Uiso 1 1 d .
C4 C 0.08956(8) 1.28024(11) 0.81760(7) 0.0187(2) Uani 1 1 d .
H4A H 0.1535(10) 1.2740(15) 0.7947(9) 0.020(3) Uiso 1 1 d .
H4B H 0.1098(10) 1.2340(16) 0.8845(9) 0.025(3) Uiso 1 1 d .
C5 C 0.03972(9) 1.43717(11) 0.80457(8) 0.0233(2) Uani 1 1 d .
H5A H 0.0991(13) 1.5130(17) 0.8207(11) 0.029(3) Uiso 1 1 d .
H5B H -0.0033(12) 1.4540(16) 0.8487(11) 0.027(3) Uiso 1 1 d .
C6 C 0.04582(9) 0.86970(12) 0.97683(7) 0.0221(2) Uani 1 1 d .
H6A H 0.1108(12) 0.8214(17) 0.9637(10) 0.033(4) Uiso 1 1 d .
H6B H -0.0145(12) 0.7998(16) 0.9665(10) 0.025(3) Uiso 1 1 d .
C7 C 0.08554(9) 0.93345(12) 1.08016(7) 0.0216(2) Uani 1 1 d .
H7A H 0.1487(12) 1.0050(16) 1.0906(10) 0.025(3) Uiso 1 1 d .
H7B H 0.1112(11) 0.8528(16) 1.1310(10) 0.025(3) Uiso 1 1 d .

loop_
_atom_site_aniso_label
_atom_site_aniso_U_11
_atom_site_aniso_U_22
_atom_site_aniso_U_33
_atom_site_aniso_U_23
_atom_site_aniso_U_13
_atom_site_aniso_U_12
O1 0.0184(4) 0.0121(4) 0.0134(4) 0.000 0.0011(3) 0.000
O2 0.0229(4) 0.0186(4) 0.0134(3) 0.0036(2) 0.0076(3) 0.0058(3)
Mg1 0.0160(2) 0.0128(2) 0.0132(2) 0.000 0.00458(17) 0.000
C1 0.0194(4) 0.0168(5) 0.0173(4) 0.0011(4) 0.0066(3) -0.0016(3)
C2 0.0193(5) 0.0183(5) 0.0239(5) -0.0024(4) 0.0067(4) -0.0028(3)
C3 0.0255(5) 0.0236(5) 0.0279(6) 0.0025(4) 0.0017(4) 0.0012(4)
C4 0.0188(4) 0.0161(5) 0.0172(4) -0.0020(3) 0.0022(3) -0.0026(3)
C5 0.0265(5) 0.0151(5) 0.0238(5) -0.0041(4) 0.0044(4) -0.0016(4)
C6 0.0327(5) 0.0176(5) 0.0176(4) 0.0041(4) 0.0113(4) 0.0074(4)
C7 0.0225(5) 0.0269(5) 0.0155(5) 0.0045(4) 0.0074(4) 0.0092(4)

loop_
_atom_type_symbol
_atom_type_description
_atom_type_scat_dispersion_real
_atom_type_scat_dispersion_imag
_atom_type_scat_source
C C 0.0033 0.0016 'International Tables Vol C Tables 4.2.6.8 and 6.1.1.4'
H H 0.0000 0.0000 'International Tables Vol C Tables 4.2.6.8 and 6.1.1.4'
Mg Mg 0.0486 0.0363 'International Tables Vol C Tables 4.2.6.8 and 6.1.1.4'
O O 0.0106 0.0060 'International Tables Vol C Tables 4.2.6.8 and 6.1.1.4'

loop_
_geom_angle_atom_site_label_1
_geom_angle_atom_site_label_2
_geom_angle_atom_site_label_3
_geom_angle
_geom_angle_site_symmetry_1
_geom_angle_site_symmetry_3
C4 O1 C4 109.35(10) . 2_556
C4 O1 Mg1 125.32(5) . .
C4 O1 Mg1 125.32(5) 2_556 .
C7 O2 C6 109.06(8) 5_577 .
C7 O2 Mg1 120.38(5) 5_577 .
C6 O2 Mg1 119.69(7) . .
O1 Mg1 C1 116.67(4) . .
O1 Mg1 C1 116.67(4) . 2_556
C1 Mg1 C1 126.66(7) . 2_556
O1 Mg1 O2 81.80(2) . .
C1 Mg1 O2 92.33(4) . .
C1 Mg1 O2 95.02(4) 2_556 .
O1 Mg1 O2 81.80(2) . 2_556
C1 Mg1 O2 95.02(4) . 2_556
C1 Mg1 O2 92.33(4) 2_556 2_556
O2 Mg1 O2 163.59(5) . 2_556
C2 C1 Mg1 109.70(8) . .
C2 C1 H2A 112.4(8) . .
Mg1 C1 H2A 110.9(8) . .
C2 C1 H2B 111.7(8) . .
Mg1 C1 H2B 103.3(8) . .
H2A C1 H2B 108.5(12) . .
C3 C2 C1 128.51(11) . .
C3 C2 H1 115.6(8) . .
C1 C2 H1 115.9(8) . .
C2 C3 H3A 122.2(10) . .
C2 C3 H3B 121.6(9) . .
H3A C3 H3B 116.1(13) . .
O1 C4 C5 105.23(8) . .
O1 C4 H4A 106.0(7) . .
C5 C4 H4A 111.7(8) . .
O1 C4 H4B 105.5(8) . .
C5 C4 H4B 116.3(8) . .
H4A C4 H4B 111.2(10) . .
C4 C5 C5 102.32(6) . 2_556
C4 C5 H5A 110.7(9) . .
C5 C5 H5A 113.7(9) 2_556 .
C4 C5 H5B 111.3(8) . .
C5 C5 H5B 110.8(8) 2_556 .
H5A C5 H5B 107.9(12) . .
O2 C6 C7 110.55(9) . .
O2 C6 H6A 105.4(8) . .
C7 C6 H6A 110.8(8) . .
O2 C6 H6B 108.1(8) . .
C7 C6 H6B 110.5(8) . .
H6A C6 H6B 111.4(12) . .
O2 C7 C6 110.60(8) 5_577 .
O2 C7 H7A 108.8(8) 5_577 .
C6 C7 H7A 110.0(8) . .
O2 C7 H7B 106.9(8) 5_577 .
C6 C7 H7B 111.4(8) . .
H7A C7 H7B 109.1(11) . .

loop_
_geom_bond_atom_site_label_1
_geom_bond_atom_site_label_2
_geom_bond_distance
_geom_bond_site_symmetry_2
O1 C4 1.4639(12) .
O1 C4 1.4639(11) 2_556
O1 Mg1 2.0656(17) .
O2 C7 1.4398(14) 5_577
O2 C6 1.4409(13) .
O2 Mg1 2.2411(15) .
Mg1 C1 2.2021(15) .
Mg1 C1 2.2021(15) 2_556
Mg1 O2 2.2411(15) 2_556
C1 C2 1.4554(15) .
C1 H2A 0.992(16) .
C1 H2B 0.996(13) .
C2 C3 1.3429(17) .
C2 H1 0.997(15) .
C3 H3A 0.957(16) .
C3 H3B 0.980(17) .
C4 C5 1.5129(16) .
C4 H4A 0.992(13) .
C4 H4B 0.996(13) .
C5 C5 1.527(2) 2_556
C5 H5A 0.974(15) .
C5 H5B 1.001(16) .
C6 C7 1.5033(16) .
C6 H6A 1.015(15) .
C6 H6B 0.956(14) .
C7 O2 1.4398(14) 5_577
C7 H7A 0.992(15) .
C7 H7B 0.991(14) .

loop_
_geom_torsion_atom_site_label_1
_geom_torsion_atom_site_label_2
_geom_torsion_atom_site_label_3
_geom_torsion_atom_site_label_4
_geom_torsion
_geom_torsion_site_symmetry_1
_geom_torsion_site_symmetry_4
C4 O1 Mg1 C1 149.46(6) . .
C4 O1 Mg1 C1 -30.54(6) 2_556 .
C4 O1 Mg1 C1 -30.54(6) . 2_556
C4 O1 Mg1 C1 149.46(6) 2_556 2_556
C4 O1 Mg1 O2 60.97(6) . .
C4 O1 Mg1 O2 -119.02(6) 2_556 .
C4 O1 Mg1 O2 -119.03(6) . 2_556
C4 O1 Mg1 O2 60.98(6) 2_556 2_556
C7 O2 Mg1 O1 61.20(7) 5_577 .
C6 O2 Mg1 O1 -158.45(7) . .
C7 O2 Mg1 C1 -55.42(9) 5_577 .
C6 O2 Mg1 C1 84.93(8) . .
C7 O2 Mg1 C1 177.47(7) 5_577 2_556
C6 O2 Mg1 C1 -42.18(8) . 2_556
C7 O2 Mg1 O2 61.20(7) 5_577 2_556
C6 O2 Mg1 O2 -158.45(7) . 2_556
O1 Mg1 C1 C2 9.78(8) . .
C1 Mg1 C1 C2 -170.22(8) 2_556 .
O2 Mg1 C1 C2 91.77(7) . .
O2 Mg1 C1 C2 -73.55(7) 2_556 .
Mg1 C1 C2 C3 99.75(12) . .
C4 O1 C4 C5 12.55(5) 2_556 .
Mg1 O1 C4 C5 -167.45(5) . .
O1 C4 C5 C5 -32.13(12) . 2_556
C7 O2 C6 C7 -58.20(12) 5_577 .
Mg1 O2 C6 C7 157.42(7) . .
O2 C6 C7 O2 59.11(12) . 5_577
